data_2021842
loop_
_publ_author_name
'Jin, Guo-Xia'
'You, Tian-Chao'
'Ma, Jian-Ping'

_publ_section_title
;
 Three Ag^I^, Cu^I^ and Cd^II^ coordination polymers based on the new
 asymmetrical ligand
 2-{4-[(1<i>H</i>-imidazol-1-yl)methyl]phenyl}-5-(pyridin-4-yl)-1,3,4-oxadiazole:
 syntheses, characterization and emission properties
;
_journal_coeditor_code YP3198
_journal_issue 12
_journal_name_full 'Acta Crystallographica Section C'
_journal_page_first
;
;
_journal_paper_doi 10.1107/S2053229619015663
_journal_volume 75
_journal_year 2019
_chemical_formula_iupac '[Cu2 I2 (C17 H13 N5 O1)2], C4 H8 O2'
_chemical_formula_moiety 'C34 H26 Cu2 I2 N10 O2, C4 H8 O2'
_chemical_formula_sum 'C38 H34 Cu2 I2 N10 O4'
_chemical_formula_weight 1075.63
_chemical_name_systematic
;<i>catena</i>-Poly[[copper(I)-di-\m-iodido-copper(I)-bis(\m-2-{4-[(1<i>H</i>-imidazol-1-yl)methyl]phenyl}-5-(pyridin-4-yl)-1,3,4-oxadiazole)]
1,4-dioxane monosolvate]
;
_space_group_crystal_system triclinic
_space_group_IT_number 2
_space_group_name_Hall '-P 1'
_space_group_name_H-M_alt 'P -1'
_atom_sites_solution_hydrogens geom
_atom_sites_solution_primary direct
_atom_sites_solution_secondary difmap
_audit_creation_method
;
  Olex2 1.2
  (compiled Apr 23 2013 17:54:37, GUI svn.r4466)
;
_cell_angle_alpha 96.787(6)
_cell_angle_beta 110.599(6)
_cell_angle_gamma 93.325(6)
_cell_formula_units_Z 1
_cell_length_a 9.6124(6)
_cell_length_b 9.7864(8)
_cell_length_c 12.7314(10)
_cell_measurement_reflns_used 3236
_cell_measurement_temperature 150.00(10)
_cell_measurement_theta_max 70.6590
_cell_measurement_theta_min 7.4850
_cell_volume 1106.82(15)
_computing_cell_refinement
;
CrysAlis PRO (Rigaku OD, 2015)
;
_computing_data_collection
;
CrysAlis PRO (Rigaku OD, 2015)
;
_computing_data_reduction
;
CrysAlis PRO (Rigaku OD, 2015)
;
_computing_molecular_graphics
;
<i>OLEX2</i> (Dolomanov <i>et al.</i>,  2009)
;
_computing_publication_material
;
<i>OLEX2</i> (Dolomanov <i>et al.</i>,  2009)
;
_computing_structure_refinement
;
SHELXL2014 (Sheldrick, 2015)
;
_computing_structure_solution
;
SHELXS97 (Sheldrick, 2008)
;
_diffrn_ambient_temperature 150.00(10)
_diffrn_detector 'CCD plate'
_diffrn_detector_area_resol_mean 16.0793
_diffrn_measured_fraction_theta_full 0.9954
_diffrn_measured_fraction_theta_max 0.5699
_diffrn_measurement_device 'four-circle diffractometer'
_diffrn_measurement_device_type 'Rigaku SuperNova Dual Source diffractometer with an Eos detector'
_diffrn_measurement_method '\w scans'
_diffrn_radiation_monochromator mirror
_diffrn_radiation_probe x-ray
_diffrn_radiation_type 'Cu K\a'
_diffrn_radiation_wavelength 1.54184
_diffrn_reflns_av_R_equivalents 0.1006
_diffrn_reflns_av_unetI/netI 0.0801
_diffrn_reflns_limit_h_max 11
_diffrn_reflns_limit_h_min -11
_diffrn_reflns_limit_k_max 11
_diffrn_reflns_limit_k_min -11
_diffrn_reflns_limit_l_max 15
_diffrn_reflns_limit_l_min -12
_diffrn_reflns_number 7144
_diffrn_reflns_theta_full 67.06
_diffrn_reflns_theta_max 70.81
_diffrn_reflns_theta_min 3.75
_diffrn_source 'micro-focus sealed X-ray tube'
_exptl_absorpt_coefficient_mu 12.534
_exptl_absorpt_correction_T_max 1.00000
_exptl_absorpt_correction_T_min 0.15800
_exptl_absorpt_correction_type multi-scan
_exptl_absorpt_process_details
;
(CrysAlis PRO; Rigaku OD, 2015)
;
_exptl_crystal_colour 'clear light red'
_exptl_crystal_density_diffrn 1.614
_exptl_crystal_density_method 'not measured'
_exptl_crystal_description plate
_exptl_crystal_F_000 528
_exptl_crystal_size_max 0.21
_exptl_crystal_size_mid 0.07
_exptl_crystal_size_min 0.01
_refine_diff_density_max 2.668
_refine_diff_density_min -2.598
_refine_ls_extinction_method none
_refine_ls_goodness_of_fit_ref 1.042
_refine_ls_hydrogen_treatment mixed
_refine_ls_matrix_type full
_refine_ls_number_parameters 253
_refine_ls_number_reflns 3936
_refine_ls_number_restraints 0
_refine_ls_restrained_S_all 1.042
_refine_ls_R_factor_all 0.0817
_refine_ls_R_factor_gt 0.0756
_refine_ls_shift/su_max 0.000
_refine_ls_shift/su_mean 0.000
_refine_ls_structure_factor_coef Fsqd
_refine_ls_weighting_details 'calc w=1/[\s^2^(Fo^2^)+(0.1777P)^2^+0.0000P] where P=(Fo^2^+2Fc^2^)/3'
_refine_ls_weighting_scheme calc
_refine_ls_wR_factor_gt 0.2149
_refine_ls_wR_factor_ref 0.2242
_reflns_number_gt 3402
_reflns_number_total 3936
_reflns_threshold_expression >2sigma(I)
_cod_data_source_file yp3198sup1.cif
_cod_data_source_block 2
_cod_original_cell_volume 1106.82(14)
_cod_database_code 2021842

loop_
_space_group_symop_id
_space_group_symop_operation_xyz
1 'x, y, z'
2 '-x, -y, -z'

loop_
_atom_site_type_symbol
_atom_site_label
_atom_site_fract_x
_atom_site_fract_y
_atom_site_fract_z
_atom_site_U_iso_or_equiv
_atom_site_adp_type
_atom_site_calc_flag
_atom_site_refinement_flags
_atom_site_occupancy
_atom_site_symmetry_multiplicity
C C1 1.1366(10) 0.7074(9) 0.9883(8) 0.0354(19) Uani d . 1 1
H H1 1.1985 0.7787 1.0423 0.042 Uiso calc R 1 1
C C2 0.9851(10) 0.6967(9) 0.9480(8) 0.0364(19) Uani d . 1 1
H H2 0.9254 0.7585 0.9679 0.044 Uiso calc R 1 1
C C3 1.0652(9) 0.5235(9) 0.8697(7) 0.0298(17) Uani d . 1 1
H H3 1.0656 0.4424 0.8237 0.036 Uiso calc R 1 1
C C4 0.7835(9) 0.5228(9) 0.8021(7) 0.0338(18) Uani d . 1 1
H H4A 0.7251 0.5215 0.8506 0.041 Uiso calc R 1 1
H H4B 0.7818 0.4281 0.7687 0.041 Uiso calc R 1 1
C C5 0.7102(9) 0.6054(9) 0.7083(7) 0.0289(17) Uani d . 1 1
C C6 0.5553(9) 0.5896(9) 0.6597(7) 0.0312(17) Uani d . 1 1
H H6 0.5003 0.5330 0.6882 0.037 Uiso calc R 1 1
C C7 0.4818(9) 0.6566(9) 0.5698(7) 0.0307(17) Uani d . 1 1
H H7 0.3781 0.6437 0.5372 0.037 Uiso calc R 1 1
C C8 0.5623(9) 0.7433(8) 0.5278(6) 0.0270(16) Uani d . 1 1
C C9 0.7162(10) 0.7622(10) 0.5778(7) 0.0346(18) Uani d . 1 1
H H9 0.7704 0.8219 0.5511 0.042 Uiso calc R 1 1
C C10 0.7908(9) 0.6942(10) 0.6666(7) 0.0340(18) Uani d . 1 1
H H10 0.8946 0.7073 0.6987 0.041 Uiso calc R 1 1
C C11 0.4818(9) 0.8111(8) 0.4301(7) 0.0254(16) Uani d . 1 1
C C12 0.4498(9) 0.9433(8) 0.3051(6) 0.0246(16) Uani d . 1 1
C C13 0.4892(9) 1.0477(8) 0.2417(7) 0.0270(16) Uani d . 1 1
C C14 0.3778(9) 1.0852(9) 0.1499(7) 0.0336(19) Uani d . 1 1
H H14 0.2798 1.0448 0.1268 0.040 Uiso calc R 1 1
C C15 0.4164(9) 1.1842(9) 0.0938(7) 0.0320(18) Uani d . 1 1
H H15 0.3428 1.2073 0.0303 0.038 Uiso calc R 1 1
C C16 0.6599(9) 1.2073(8) 0.2127(7) 0.0282(16) Uani d . 1 1
H H16 0.7574 1.2475 0.2322 0.034 Uiso calc R 1 1
C C17 0.6344(10) 1.1100(9) 0.2747(7) 0.0314(18) Uani d . 1 1
H H17 0.7111 1.0867 0.3363 0.038 Uiso calc R 1 1
C C18 0.8708(11) 0.5075(11) 0.4103(8) 0.043(2) Uani d . 1 1
H H18A 0.8020 0.5305 0.4485 0.051 Uiso calc R 1 1
H H18B 0.8179 0.5037 0.3294 0.051 Uiso calc R 1 1
C C19 1.0019(13) 0.3832(11) 0.5509(9) 0.050(2) Uani d . 1 1
H H19A 1.0389 0.2947 0.5662 0.060 Uiso calc R 1 1
H H19B 0.9368 0.4024 0.5930 0.060 Uiso calc R 1 1
Cu Cu1 1.40031(13) 0.58458(12) 0.95163(10) 0.0299(3) Uani d . 1 1
I I1 1.40883(5) 0.34223(5) 0.83829(4) 0.0301(3) Uani d . 1 1
N N1 1.1856(8) 0.5978(8) 0.9383(6) 0.0306(15) Uani d . 1 1
N N2 0.9371(8) 0.5760(7) 0.8716(6) 0.0299(14) Uani d . 1 1
N N3 0.3400(8) 0.7927(8) 0.3703(6) 0.0340(16) Uani d . 1 1
N N4 0.3205(8) 0.8798(7) 0.2870(6) 0.0322(16) Uani d . 1 1
N N5 0.5528(7) 1.2480(7) 0.1256(6) 0.0274(14) Uani d . 1 1
O O1 0.5593(6) 0.9070(6) 0.3963(4) 0.0257(11) Uani d . 1 1
O O2 0.9188(8) 0.3752(7) 0.4329(6) 0.0452(16) Uani d . 1 1

loop_
_atom_site_aniso_label
_atom_site_aniso_U_11
_atom_site_aniso_U_22
_atom_site_aniso_U_33
_atom_site_aniso_U_12
_atom_site_aniso_U_13
_atom_site_aniso_U_23
C1 0.021(4) 0.036(4) 0.036(4) -0.005(3) -0.006(3) 0.009(4)
C2 0.028(5) 0.036(5) 0.038(5) 0.007(4) 0.001(4) 0.007(4)
C3 0.015(4) 0.034(4) 0.032(4) 0.003(3) -0.003(3) 0.007(3)
C4 0.015(4) 0.040(5) 0.035(4) 0.002(3) -0.008(3) 0.013(4)
C5 0.021(4) 0.032(4) 0.024(4) 0.004(3) -0.004(3) 0.008(3)
C6 0.022(4) 0.037(4) 0.029(4) -0.003(3) 0.003(3) 0.009(3)
C7 0.012(4) 0.041(4) 0.032(4) 0.003(3) -0.002(3) 0.008(3)
C8 0.023(4) 0.026(4) 0.025(4) 0.005(3) -0.001(3) 0.007(3)
C9 0.031(5) 0.042(5) 0.029(4) 0.005(4) 0.004(4) 0.017(4)
C10 0.012(4) 0.045(5) 0.037(4) 0.001(3) -0.002(3) 0.016(4)
C11 0.020(4) 0.022(3) 0.027(4) 0.003(3) -0.001(3) 0.009(3)
C12 0.017(4) 0.022(3) 0.025(4) -0.002(3) -0.006(3) 0.008(3)
C13 0.024(4) 0.022(4) 0.027(4) 0.004(3) -0.001(3) 0.010(3)
C14 0.015(4) 0.040(5) 0.035(4) 0.002(3) -0.006(3) 0.012(4)
C15 0.019(4) 0.040(4) 0.030(4) 0.002(3) -0.004(3) 0.014(3)
C16 0.010(4) 0.030(4) 0.037(4) -0.004(3) -0.003(3) 0.013(3)
C17 0.026(4) 0.035(4) 0.022(4) 0.002(3) -0.006(3) 0.008(3)
C18 0.026(5) 0.065(6) 0.029(4) 0.008(4) -0.007(3) 0.024(4)
C19 0.043(6) 0.048(6) 0.049(6) 0.001(5) 0.001(5) 0.023(5)
Cu1 0.0144(6) 0.0339(7) 0.0350(7) 0.0020(5) -0.0016(5) 0.0140(5)
I1 0.0221(4) 0.0330(4) 0.0276(4) 0.0019(2) -0.0018(2) 0.0099(2)
N1 0.016(3) 0.038(4) 0.029(3) 0.003(3) -0.004(3) 0.009(3)
N2 0.018(3) 0.035(4) 0.029(3) 0.006(3) -0.004(3) 0.010(3)
N3 0.022(4) 0.040(4) 0.030(4) 0.001(3) -0.005(3) 0.014(3)
N4 0.023(4) 0.031(4) 0.033(4) 0.005(3) -0.005(3) 0.014(3)
N5 0.017(3) 0.029(3) 0.031(3) 0.001(3) 0.001(3) 0.012(3)
O1 0.021(3) 0.028(3) 0.022(3) 0.004(2) -0.003(2) 0.010(2)
O2 0.033(4) 0.045(4) 0.042(4) 0.000(3) -0.006(3) 0.007(3)

loop_
_atom_type_symbol
_atom_type_description
_atom_type_scat_dispersion_real
_atom_type_scat_dispersion_imag
_atom_type_scat_source
C C 0.0181 0.0091 'International Tables Vol C Tables 4.2.6.8 and 6.1.1.4'
H H 0.0000 0.0000 'International Tables Vol C Tables 4.2.6.8 and 6.1.1.4'
N N 0.0311 0.0180 'International Tables Vol C Tables 4.2.6.8 and 6.1.1.4'
O O 0.0492 0.0322 'International Tables Vol C Tables 4.2.6.8 and 6.1.1.4'
Cu Cu -1.9646 0.5888 'International Tables Vol C Tables 4.2.6.8 and 6.1.1.4'
I I -0.3257 6.8362 'International Tables Vol C Tables 4.2.6.8 and 6.1.1.4'

loop_
_geom_angle_atom_site_label_1
_geom_angle_atom_site_label_2
_geom_angle_atom_site_label_3
_geom_angle_site_symmetry_1
_geom_angle_site_symmetry_3
_geom_angle
C2 C1 H1 . . 124.8
C2 C1 N1 . . 110.4(8)
N1 C1 H1 . . 124.8
C1 C2 H2 . . 126.8
C1 C2 N2 . . 106.4(8)
N2 C2 H2 . . 126.8
N1 C3 H3 . . 123.4
N1 C3 N2 . . 113.3(8)
N2 C3 H3 . . 123.4
H4A C4 H4B . . 107.6
C5 C4 H4A . . 108.7
C5 C4 H4B . . 108.7
N2 C4 H4A . . 108.7
N2 C4 H4B . . 108.7
N2 C4 C5 . . 114.1(7)
C6 C5 C4 . . 118.0(7)
C6 C5 C10 . . 118.8(7)
C10 C5 C4 . . 123.2(7)
C5 C6 H6 . . 119.6
C7 C6 C5 . . 120.8(8)
C7 C6 H6 . . 119.6
C6 C7 H7 . . 119.9
C6 C7 C8 . . 120.2(7)
C8 C7 H7 . . 119.9
C7 C8 C11 . . 119.2(7)
C9 C8 C7 . . 119.1(7)
C9 C8 C11 . . 121.6(7)
C8 C9 H9 . . 119.4
C10 C9 C8 . . 121.2(8)
C10 C9 H9 . . 119.4
C5 C10 H10 . . 120.1
C9 C10 C5 . . 119.9(8)
C9 C10 H10 . . 120.1
N3 C11 C8 . . 127.3(8)
N3 C11 O1 . . 113.5(7)
O1 C11 C8 . . 119.1(7)
N4 C12 C13 . . 128.3(7)
N4 C12 O1 . . 112.6(7)
O1 C12 C13 . . 119.1(7)
C14 C13 C12 . . 119.0(8)
C14 C13 C17 . . 119.9(8)
C17 C13 C12 . . 121.1(7)
C13 C14 H14 . . 121.0
C15 C14 C13 . . 118.0(8)
C15 C14 H14 . . 121.0
C14 C15 H15 . . 118.3
N5 C15 C14 . . 123.3(7)
N5 C15 H15 . . 118.3
C17 C16 H16 . . 118.0
N5 C16 H16 . . 118.0
N5 C16 C17 . . 123.9(7)
C13 C17 H17 . . 121.4
C16 C17 C13 . . 117.1(7)
C16 C17 H17 . . 121.4
H18A C18 H18B . . 107.9
C19 C18 H18A 2_766 . 109.3
C19 C18 H18B 2_766 . 109.3
O2 C18 H18A . . 109.3
O2 C18 H18B . . 109.3
O2 C18 C19 . 2_766 111.7(8)
C18 C19 H19A 2_766 . 109.3
C18 C19 H19B 2_766 . 109.3
H19A C19 H19B . . 108.0
O2 C19 C18 . 2_766 111.4(8)
O2 C19 H19A . . 109.3
O2 C19 H19B . . 109.3
I1 Cu1 Cu1 . 2_867 59.57(5)
I1 Cu1 Cu1 2_867 2_867 59.83(5)
I1 Cu1 I1 2_867 . 119.40(4)
N1 Cu1 Cu1 . 2_867 132.3(2)
N1 Cu1 I1 . . 107.2(2)
N1 Cu1 I1 . 2_867 112.6(2)
N1 Cu1 N5 . 2_776 103.5(3)
N5 Cu1 Cu1 2_776 2_867 124.12(19)
N5 Cu1 I1 2_776 . 112.21(19)
N5 Cu1 I1 2_776 2_867 100.82(19)
Cu1 I1 Cu1 2_867 . 60.60(4)
C1 N1 Cu1 . . 124.7(6)
C3 N1 C1 . . 105.0(7)
C3 N1 Cu1 . . 129.4(6)
C2 N2 C4 . . 127.0(7)
C3 N2 C2 . . 105.0(7)
C3 N2 C4 . . 127.8(7)
C11 N3 N4 . . 105.0(7)
C12 N4 N3 . . 107.0(6)
C15 N5 C16 . . 117.7(7)
C15 N5 Cu1 . 2_776 121.5(5)
C16 N5 Cu1 . 2_776 120.7(5)
C11 O1 C12 . . 101.9(6)
C19 O2 C18 . . 109.0(7)

loop_
_geom_bond_atom_site_label_1
_geom_bond_atom_site_label_2
_geom_bond_site_symmetry_2
_geom_bond_distance
C1 H1 . 0.9300
C1 C2 . 1.356(13)
C1 N1 . 1.373(12)
C2 H2 . 0.9300
C2 N2 . 1.380(11)
C3 H3 . 0.9300
C3 N1 . 1.293(11)
C3 N2 . 1.368(11)
C4 H4A . 0.9700
C4 H4B . 0.9700
C4 C5 . 1.510(11)
C4 N2 . 1.455(10)
C5 C6 . 1.388(12)
C5 C10 . 1.400(12)
C6 H6 . 0.9300
C6 C7 . 1.379(12)
C7 H7 . 0.9300
C7 C8 . 1.388(12)
C8 C9 . 1.380(12)
C8 C11 . 1.471(10)
C9 H9 . 0.9300
C9 C10 . 1.377(12)
C10 H10 . 0.9300
C11 N3 . 1.296(11)
C11 O1 . 1.364(10)
C12 C13 . 1.484(11)
C12 N4 . 1.288(11)
C12 O1 . 1.365(9)
C13 C14 . 1.383(11)
C13 C17 . 1.387(12)
C14 H14 . 0.9300
C14 C15 . 1.376(13)
C15 H15 . 0.9300
C15 N5 . 1.321(11)
C16 H16 . 0.9300
C16 C17 . 1.370(12)
C16 N5 . 1.341(10)
C17 H17 . 0.9300
C18 H18A . 0.9700
C18 H18B . 0.9700
C18 C19 2_766 1.478(15)
C18 O2 . 1.426(12)
C19 C18 2_766 1.478(15)
C19 H19A . 0.9700
C19 H19B . 0.9700
C19 O2 . 1.422(12)
Cu1 Cu1 2_867 2.668(2)
Cu1 I1 2_867 2.6409(13)
Cu1 I1 . 2.6478(13)
Cu1 N1 . 2.023(7)
Cu1 N5 2_776 2.113(7)
I1 Cu1 2_867 2.6409(13)
N3 N4 . 1.407(10)
N5 Cu1 2_776 2.113(7)

loop_
_geom_hbond_atom_site_label_D
_geom_hbond_atom_site_label_H
_geom_hbond_atom_site_label_A
_geom_hbond_site_symmetry_A
_geom_hbond_distance_DH
_geom_hbond_distance_HA
_geom_hbond_distance_DA
_geom_hbond_angle_DHA
C4 H4B N3 2_666 0.97 2.55 3.450(12) 153.8
C16 H16 O2 1_565 0.93 2.59 3.206(10) 123.8

loop_
_geom_torsion_atom_site_label_1
_geom_torsion_atom_site_label_2
_geom_torsion_atom_site_label_3
_geom_torsion_atom_site_label_4
_geom_torsion_site_symmetry_1
_geom_torsion_site_symmetry_4
_geom_torsion
C1 C2 N2 C3 . . -1.2(10)
C1 C2 N2 C4 . . -177.0(8)
C2 C1 N1 C3 . . -0.2(10)
C2 C1 N1 Cu1 . . 169.5(6)
C4 C5 C6 C7 . . -176.7(8)
C4 C5 C10 C9 . . 177.5(8)
C5 C4 N2 C2 . . 70.2(11)
C5 C4 N2 C3 . . -104.6(10)
C5 C6 C7 C8 . . -1.2(13)
C6 C5 C10 C9 . . -1.0(13)
C6 C7 C8 C9 . . -0.5(13)
C6 C7 C8 C11 . . 178.5(8)
C7 C8 C9 C10 . . 1.5(13)
C7 C8 C11 N3 . . -5.3(13)
C7 C8 C11 O1 . . 173.4(7)
C8 C9 C10 C5 . . -0.7(14)
C8 C11 N3 N4 . . -179.3(8)
C8 C11 O1 C12 . . 179.0(7)
C9 C8 C11 N3 . . 173.7(9)
C9 C8 C11 O1 . . -7.6(11)
C10 C5 C6 C7 . . 1.9(13)
C11 C8 C9 C10 . . -177.6(8)
C11 N3 N4 C12 . . -1.0(9)
C12 C13 C14 C15 . . 178.8(8)
C12 C13 C17 C16 . . -178.7(7)
C13 C12 N4 N3 . . -179.2(8)
C13 C12 O1 C11 . . -179.6(7)
C13 C14 C15 N5 . . -2.4(13)
C14 C13 C17 C16 . . -0.2(12)
C14 C15 N5 C16 . . 4.3(13)
C14 C15 N5 Cu1 . 2_776 -172.6(7)
C17 C13 C14 C15 . . 0.3(13)
C17 C16 N5 C15 . . -4.2(13)
C17 C16 N5 Cu1 . 2_776 172.7(6)
C18 C19 O2 C18 2_766 . -56.3(12)
C19 C18 O2 C19 2_766 . 56.5(12)
Cu1 Cu1 N1 C1 2_867 . 114.1(7)
Cu1 Cu1 N1 C3 2_867 . -78.9(8)
I1 Cu1 I1 Cu1 2_867 2_867 0.0
I1 Cu1 N1 C1 2_867 . 45.0(7)
I1 Cu1 N1 C1 . . 178.3(6)
I1 Cu1 N1 C3 2_867 . -147.9(7)
I1 Cu1 N1 C3 . . -14.7(8)
N1 C1 C2 N2 . . 0.9(10)
N1 C3 N2 C2 . . 1.2(10)
N1 C3 N2 C4 . . 176.9(8)
N1 Cu1 I1 Cu1 . 2_867 -129.5(2)
N2 C3 N1 C1 . . -0.7(10)
N2 C3 N1 Cu1 . . -169.7(6)
N2 C4 C5 C6 . . -161.4(8)
N2 C4 C5 C10 . . 20.1(12)
N3 C11 O1 C12 . . -2.1(9)
N4 C12 C13 C14 . . -0.6(13)
N4 C12 C13 C17 . . 177.9(8)
N4 C12 O1 C11 . . 1.4(8)
N5 C16 C17 C13 . . 2.2(13)
N5 Cu1 I1 Cu1 2_776 2_867 117.6(2)
N5 Cu1 N1 C1 2_776 . -62.9(7)
N5 Cu1 N1 C3 2_776 . 104.1(8)
O1 C11 N3 N4 . . 2.0(9)
O1 C12 C13 C14 . . -179.4(7)
O1 C12 C13 C17 . . -0.9(11)
O1 C12 N4 N3 . . -0.3(9)
